data_7054481
loop_
_publ_author_name
'Fischer, Dennis'
'Klap\"otke, Thomas M.'
'Reymann, Marius'
'Stierstorfer, J\"org'
'V\"olkl, Maurus B. R.'

_publ_section_title
;
 Energetic alliance of tetrazole-1-oxides and 1,2,5-oxadiazoles
;
_journal_issue 3
_journal_name_full 'New J. Chem.'
_journal_page_first 1619
_journal_paper_doi 10.1039/C4NJ01351D
_journal_volume 39
_journal_year 2015
_chemical_formula_moiety ' C4 N10 O4, 2(C H6 N3) '
_chemical_formula_sum 'C6 H12 N16 O4'
_chemical_formula_weight 372.32
_chemical_name_common 'bisguanidinium bis(1-oxido-tetrazolyl)-furoxane'
_chemical_name_systematic 'bisguanidinium bis(1-oxido-tetrazolyl)-furoxane'
_space_group_IT_number 15
_symmetry_cell_setting monoclinic
_symmetry_Int_Tables_number 15
_symmetry_space_group_name_Hall '-C 2yc'
_symmetry_space_group_name_H-M 'C 1 2/c 1'
_atom_sites_solution_hydrogens difmap
_atom_sites_solution_primary direct
_atom_sites_solution_secondary difmap
_audit_creation_date
;
'Mon Apr 22 17:08:06 2013'
;
_audit_creation_method
;
CrysAlisPro, Oxford Diffraction Ltd.,
Version 1.171.35.11 (release 16-05-2011 CrysAlis171 .NET)
(compiled May 16 2011,17:55:39)
;
_audit_update_record 06.05.2013
_cell_angle_alpha 90.00
_cell_angle_beta 129.904(5)
_cell_angle_gamma 90.00
_cell_formula_units_Z 4
_cell_length_a 14.7455(8)
_cell_length_b 11.7557(6)
_cell_length_c 10.6941(6)
_cell_measurement_reflns_used 1627
_cell_measurement_temperature 100(2)
_cell_measurement_theta_max 31.9260
_cell_measurement_theta_min 4.4240
_cell_volume 1422.05(17)
_computing_cell_refinement
;
CrysAlisPro, Agilent Technologies,
Version 1.171.35.11 (release 16-05-2011 CrysAlis171 .NET)
(compiled May 16 2011,17:55:39)
;
_computing_data_collection
;
CrysAlisPro, Agilent Technologies,
Version 1.171.35.11 (release 16-05-2011 CrysAlis171 .NET)
(compiled May 16 2011,17:55:39)
;
_computing_data_reduction
;
CrysAlisPro, Agilent Technologies,
Version 1.171.35.11 (release 16-05-2011 CrysAlis171 .NET)
(compiled May 16 2011,17:55:39)
;
_computing_molecular_graphics
;
'ORTEP (M. N. Burnett, C. K. Johnson, ORTEP-III: Oak Ridge Thermal Ellipsoid
;
_computing_publication_material 'PLATON (A. L. Spek, Acta Crystallogr, Sect. A, 1990, 46, C34, 1995 version).'
_computing_structure_refinement 'SHELXL-97 (Sheldrick, 1997)'
_computing_structure_solution SIR-92
_diffrn_ambient_temperature 100
_diffrn_detector_area_resol_mean 15.9809
_diffrn_measured_fraction_theta_full 0.993
_diffrn_measured_fraction_theta_max 0.993
_diffrn_measurement_device 'CCD camera on \k-goniostat'
_diffrn_measurement_device_type 'Xcalibur, Sapphire3'
_diffrn_measurement_method '\w scans'
_diffrn_orient_matrix_UB_11 0.0070566000
_diffrn_orient_matrix_UB_12 0.0560855000
_diffrn_orient_matrix_UB_13 -0.0223623000
_diffrn_orient_matrix_UB_21 0.0422861000
_diffrn_orient_matrix_UB_22 0.0113208000
_diffrn_orient_matrix_UB_23 0.0522900000
_diffrn_orient_matrix_UB_31 0.0457912000
_diffrn_orient_matrix_UB_32 -0.0190993000
_diffrn_orient_matrix_UB_33 -0.0348857000
_diffrn_radiation_collimation 0.5
_diffrn_radiation_monochromator graphite
_diffrn_radiation_source 'Enhance (Mo) X-ray Source'
_diffrn_radiation_type 'Mo K\a'
_diffrn_radiation_wavelength 0.71073
_diffrn_reflns_av_R_equivalents 0.0309
_diffrn_reflns_av_sigmaI/netI 0.0315
_diffrn_reflns_limit_h_max 18
_diffrn_reflns_limit_h_min -13
_diffrn_reflns_limit_k_max 14
_diffrn_reflns_limit_k_min -14
_diffrn_reflns_limit_l_max 13
_diffrn_reflns_limit_l_min -13
_diffrn_reflns_number 5356
_diffrn_reflns_theta_full 26.74
_diffrn_reflns_theta_max 26.74
_diffrn_reflns_theta_min 4.26
_diffrn_source_current 40
_diffrn_source_type 'Spellman generator'
_diffrn_source_voltage 50
_exptl_absorpt_coefficient_mu 0.146
_exptl_absorpt_correction_T_max 0.9812
_exptl_absorpt_correction_T_min 0.9588
_exptl_absorpt_correction_type multi-scan
_exptl_absorpt_process_details
;
CrysAlisPro, Agilent Technologies,
Version 1.171.35.11 (release 16-05-2011 CrysAlis171 .NET)
(compiled May 16 2011,17:55:39)
Empirical absorption correction using spherical harmonics,
 implemented in SCALE3 ABSPACK scaling algorithm.
;
_exptl_crystal_colour colorless
_exptl_crystal_density_diffrn 1.739
_exptl_crystal_density_method 'not measured'
_exptl_crystal_description block
_exptl_crystal_F_000 768
_exptl_crystal_size_max 0.29
_exptl_crystal_size_mid 0.21
_exptl_crystal_size_min 0.13
_refine_diff_density_max 0.328
_refine_diff_density_min -0.221
_refine_diff_density_rms 0.046
_refine_ls_extinction_method none
_refine_ls_goodness_of_fit_ref 1.062
_refine_ls_hydrogen_treatment refall
_refine_ls_matrix_type full
_refine_ls_number_parameters 147
_refine_ls_number_reflns 1503
_refine_ls_number_restraints 0
_refine_ls_restrained_S_all 1.062
_refine_ls_R_factor_all 0.0468
_refine_ls_R_factor_gt 0.0366
_refine_ls_shift/su_max 0.000
_refine_ls_shift/su_mean 0.000
_refine_ls_structure_factor_coef Fsqd
_refine_ls_weighting_details 'calc w=1/[\s^2^(Fo^2^)+(0.0345P)^2^+1.0219P] where P=(Fo^2^+2Fc^2^)/3'
_refine_ls_weighting_scheme calc
_refine_ls_wR_factor_gt 0.0815
_refine_ls_wR_factor_ref 0.0876
_reflns_number_gt 1254
_reflns_number_total 1503
_reflns_threshold_expression >2sigma(I)
_cod_data_source_file c4nj01351d2.cif
_cod_data_source_block ix185
_cod_depositor_comments 'Adding full bibliography for 7054474--7054485.cif.'
_cod_original_sg_symbol_H-M C2/c
_cod_database_code 7054481

loop_
_symmetry_equiv_pos_as_xyz
'x, y, z'
'-x, y, -z+1/2'
'x+1/2, y+1/2, z'
'-x+1/2, y+1/2, -z+1/2'
'-x, -y, -z'
'x, -y, z-1/2'
'-x+1/2, -y+1/2, -z'
'x+1/2, -y+1/2, z-1/2'

loop_
_atom_site_label
_atom_site_type_symbol
_atom_site_fract_x
_atom_site_fract_y
_atom_site_fract_z
_atom_site_U_iso_or_equiv
_atom_site_adp_type
_atom_site_occupancy
_atom_site_symmetry_multiplicity
_atom_site_calc_flag
_atom_site_refinement_flags
N3 N 0.21320(11) 0.49788(11) 0.08586(16) 0.0217(3) Uani 1 1 d .
O3 O 0.32574(17) 0.14602(19) 0.1871(3) 0.0203(5) Uani 0.50 1 d P
O2 O 0.5000 0.12233(13) 0.2500 0.0287(4) Uani 1 2 d S
N4 N 0.26913(10) 0.40047(11) 0.16551(15) 0.0196(3) Uani 1 1 d .
N2 N 0.26333(11) 0.54786(11) 0.03397(16) 0.0225(3) Uani 1 1 d .
C2 C 0.44059(12) 0.29919(13) 0.21976(18) 0.0171(3) Uani 1 1 d .
N5 N 0.40580(11) 0.19314(11) 0.20538(18) 0.0235(3) Uani 1 1 d .
O1 O 0.42218(10) 0.50141(9) 0.04432(15) 0.0274(3) Uani 1 1 d .
C1 C 0.35818(12) 0.39169(13) 0.16291(18) 0.0165(3) Uani 1 1 d .
N1 N 0.35452(10) 0.48106(11) 0.08120(16) 0.0191(3) Uani 1 1 d .
N6 N -0.08576(12) 0.23835(13) 0.02672(17) 0.0224(3) Uani 1 1 d .
N7 N 0.10737(13) 0.21584(13) 0.13400(18) 0.0245(3) Uani 1 1 d .
N8 N 0.03767(13) 0.39294(12) 0.12732(18) 0.0221(3) Uani 1 1 d .
C3 C 0.01953(12) 0.28228(13) 0.09572(17) 0.0169(3) Uani 1 1 d .
H7B H 0.1761(19) 0.2513(19) 0.169(3) 0.047(6) Uiso 1 1 d .
H8A H 0.1042(19) 0.4212(19) 0.168(3) 0.041(6) Uiso 1 1 d .
H6B H -0.0927(16) 0.1634(19) 0.016(2) 0.031(5) Uiso 1 1 d .
H7A H 0.0884(17) 0.1488(19) 0.102(2) 0.034(6) Uiso 1 1 d .
H6A H -0.1425(16) 0.2802(16) 0.005(2) 0.027(5) Uiso 1 1 d .
H8B H -0.0230(18) 0.4356(19) 0.089(2) 0.037(6) Uiso 1 1 d .

loop_
_atom_site_aniso_label
_atom_site_aniso_U_11
_atom_site_aniso_U_22
_atom_site_aniso_U_33
_atom_site_aniso_U_23
_atom_site_aniso_U_13
_atom_site_aniso_U_12
N3 0.0158(6) 0.0193(7) 0.0265(7) -0.0029(6) 0.0120(6) -0.0001(5)
O3 0.0188(10) 0.0206(11) 0.0222(11) -0.0019(9) 0.0134(9) -0.0059(9)
O2 0.0362(9) 0.0144(8) 0.0508(11) 0.000 0.0349(9) 0.000
N4 0.0150(6) 0.0210(7) 0.0217(7) -0.0029(5) 0.0113(5) -0.0001(5)
N2 0.0165(6) 0.0185(7) 0.0285(8) 0.0002(6) 0.0126(6) 0.0022(5)
C2 0.0168(7) 0.0165(7) 0.0195(8) 0.0007(6) 0.0124(6) -0.0007(6)
N5 0.0236(7) 0.0165(7) 0.0369(8) 0.0009(6) 0.0224(7) 0.0009(6)
O1 0.0300(6) 0.0233(6) 0.0434(8) 0.0092(5) 0.0301(6) 0.0041(5)
C1 0.0134(7) 0.0168(7) 0.0171(7) -0.0024(6) 0.0089(6) -0.0021(6)
N1 0.0158(6) 0.0162(7) 0.0262(7) 0.0024(5) 0.0138(6) 0.0018(5)
N6 0.0210(7) 0.0178(7) 0.0282(7) 0.0006(6) 0.0158(6) -0.0021(6)
N7 0.0260(8) 0.0201(8) 0.0326(8) 0.0037(6) 0.0212(7) 0.0035(6)
N8 0.0206(7) 0.0187(7) 0.0297(8) -0.0030(6) 0.0174(6) -0.0021(6)
C3 0.0193(7) 0.0186(8) 0.0159(7) 0.0023(6) 0.0126(6) 0.0001(6)

loop_
_atom_type_symbol
_atom_type_description
_atom_type_scat_dispersion_real
_atom_type_scat_dispersion_imag
_atom_type_scat_source
C C 0.0033 0.0016 'International Tables Vol C Tables 4.2.6.8 and 6.1.1.4'
N N 0.0061 0.0033 'International Tables Vol C Tables 4.2.6.8 and 6.1.1.4'
O O 0.0106 0.0060 'International Tables Vol C Tables 4.2.6.8 and 6.1.1.4'
H H 0.0000 0.0000 'International Tables Vol C Tables 4.2.6.8 and 6.1.1.4'

loop_
_geom_angle_atom_site_label_1
_geom_angle_atom_site_label_2
_geom_angle_atom_site_label_3
_geom_angle
_geom_angle_site_symmetry_1
_geom_angle_site_symmetry_3
N2 N3 N4 111.41(12) . .
N5 O2 N5 107.87(15) 2_655 .
C1 N4 N3 105.29(12) . .
N3 N2 N1 106.15(12) . .
N5 C2 C2 109.00(8) . 2_655
N5 C2 C1 120.26(13) . .
C2 C2 C1 130.45(8) 2_655 .
O3 N5 C2 136.30(16) . .
O3 N5 O2 115.69(15) . .
C2 N5 O2 107.02(12) . .
N4 C1 N1 108.84(13) . .
N4 C1 C2 128.56(14) . .
N1 C1 C2 122.31(13) . .
O1 N1 N2 123.50(13) . .
O1 N1 C1 128.15(12) . .
N2 N1 C1 108.29(12) . .
C3 N6 H6B 117.1(12) . .
C3 N6 H6A 121.0(12) . .
H6B N6 H6A 121.4(17) . .
C3 N7 H7B 117.2(13) . .
C3 N7 H7A 115.2(13) . .
H7B N7 H7A 125.7(19) . .
C3 N8 H8A 119.6(15) . .
C3 N8 H8B 118.0(14) . .
H8A N8 H8B 121(2) . .
N6 C3 N8 119.81(14) . .
N6 C3 N7 120.27(15) . .
N8 C3 N7 119.92(14) . .

loop_
_geom_bond_atom_site_label_1
_geom_bond_atom_site_label_2
_geom_bond_distance
_geom_bond_site_symmetry_2
N3 N2 1.3137(19) .
N3 N4 1.3475(18) .
O3 N5 1.201(2) .
O2 N5 1.4141(16) 2_655
O2 N5 1.4141(16) .
N4 C1 1.3351(18) .
N2 N1 1.3447(17) .
C2 N5 1.319(2) .
C2 C2 1.426(3) 2_655
C2 C1 1.443(2) .
O1 N1 1.3088(15) .
C1 N1 1.345(2) .
N6 C3 1.3235(19) .
N6 H6B 0.89(2) .
N6 H6A 0.863(19) .
N7 C3 1.332(2) .
N7 H7B 0.92(2) .
N7 H7A 0.83(2) .
N8 C3 1.327(2) .
N8 H8A 0.84(2) .
N8 H8B 0.87(2) .

loop_
_geom_hbond_atom_site_label_D
_geom_hbond_atom_site_label_H
_geom_hbond_atom_site_label_A
_geom_hbond_distance_DH
_geom_hbond_distance_HA
_geom_hbond_distance_DA
_geom_hbond_angle_DHA
_geom_hbond_site_symmetry_A
N7 H7B N4 0.92(2) 2.24(2) 3.079(2) 150.5(18) .
N7 H7B O3 0.92(2) 2.43(2) 3.003(2) 120.5(17) .
N8 H8A N3 0.84(2) 2.45(2) 3.1449(19) 140.4(18) .
N8 H8A N4 0.84(2) 2.46(2) 3.1678(19) 141.5(19) .
N6 H6B O1 0.89(2) 1.92(2) 2.7891(19) 167.0(18) 3_445
N6 H6B N1 0.89(2) 2.53(2) 3.3048(19) 146.8(16) 3_445
N6 H6B N2 0.89(2) 2.631(19) 3.1927(19) 122.2(14) 3_445
N7 H7A O1 0.83(2) 2.29(2) 3.047(2) 150.3(18) 7
N6 H6A N2 0.863(19) 2.55(2) 3.378(2) 162.0(16) 5_565
N8 H8B N3 0.87(2) 2.29(2) 3.116(2) 159.6(18) 5_565
N8 H8B O2 0.87(2) 2.67(2) 3.1994(19) 120.3(16) 3_455

loop_
_geom_torsion_atom_site_label_1
_geom_torsion_atom_site_label_2
_geom_torsion_atom_site_label_3
_geom_torsion_atom_site_label_4
_geom_torsion
_geom_torsion_site_symmetry_1
N2 N3 N4 C1 0.58(16) .
N4 N3 N2 N1 0.00(16) .
C2 C2 N5 O3 165.2(2) 2_655
C1 C2 N5 O3 -20.3(3) .
C2 C2 N5 O2 -2.4(2) 2_655
C1 C2 N5 O2 172.06(11) .
N5 O2 N5 O3 -169.58(19) 2_655
N5 O2 N5 C2 0.95(8) 2_655
N3 N4 C1 N1 -0.94(16) .
N3 N4 C1 C2 -174.75(14) .
N5 C2 C1 N4 35.1(2) .
C2 C2 C1 N4 -151.8(2) 2_655
N5 C2 C1 N1 -138.00(16) .
C2 C2 C1 N1 35.1(3) 2_655
N3 N2 N1 O1 176.82(14) .
N3 N2 N1 C1 -0.59(16) .
N4 C1 N1 O1 -176.29(14) .
C2 C1 N1 O1 -2.0(2) .
N4 C1 N1 N2 0.97(17) .
C2 C1 N1 N2 175.25(13) .
